data_7156612
loop_
_publ_author_name
'McCaw, Patrick G.'
'Khandavilli, U. B. Rao'
'Lawrence, Simon E.'
'Maguire, Anita R.'
'Collins, Stuart G.'

_publ_section_title
;
 Synthesis of 1,2,5-oxathiazole-S-oxides by 1,3-dipolar cycloadditions of
 nitrile oxides to \a-oxo sulfines.
;
_journal_issue 3
_journal_name_full 'Organic &amp; biomolecular chemistry'
_journal_page_first 622
_journal_page_last 638
_journal_paper_doi 10.1039/c8ob02691b
_journal_volume 17
_journal_year 2019
_chemical_formula_moiety 'C16 H10 N2 O5 S'
_chemical_formula_sum 'C16 H10 N2 O5 S'
_chemical_formula_weight 342.32
_chemical_name_common 4'-(4-nitrophenyl)spiro[indene-2,5'-[1,4,2]oxathiazol]-1(3H)-one-4'-oxide
_space_group_crystal_system triclinic
_space_group_IT_number 2
_space_group_name_Hall '-P 1'
_space_group_name_H-M_alt 'P -1'
_symmetry_space_group_name_Hall '-P 1'
_symmetry_space_group_name_H-M 'P -1'
_atom_sites_solution_hydrogens geom
_audit_update_record
;
2018-10-26 deposited with the CCDC.
2018-12-12 downloaded from the CCDC.
;
_cell_angle_alpha 74.726(4)
_cell_angle_beta 86.674(5)
_cell_angle_gamma 72.819(4)
_cell_formula_units_Z 2
_cell_length_a 7.5520(11)
_cell_length_b 8.2283(11)
_cell_length_c 12.8010(18)
_cell_measurement_reflns_used 5153
_cell_measurement_temperature 300.(2)
_cell_measurement_theta_max 26.1366
_cell_measurement_theta_min 2.6782
_cell_volume 732.95(18)
_computing_cell_refinement 'SAINT V8.34A (Bruker AXS Inc., 2013)'
_computing_data_reduction 'SAINT V8.34A (Bruker AXS Inc., 2013)'
_computing_structure_refinement 'SHELXL-2014/6 (Sheldrick, 2014)'
_diffrn_ambient_temperature 300.(2)
_diffrn_detector_area_resol_mean 8.3330
_diffrn_measured_fraction_theta_full 0.985
_diffrn_measured_fraction_theta_max 0.985
_diffrn_measurement_device_type 'Bruker SMART X2S'
_diffrn_measurement_method '\w scans'
_diffrn_radiation_monochromator 'doubly curved silicon crystal'
_diffrn_radiation_type MoK\a
_diffrn_radiation_wavelength 0.71073
_diffrn_reflns_av_R_equivalents 0.0445
_diffrn_reflns_av_unetI/netI 0.0329
_diffrn_reflns_limit_h_max 9
_diffrn_reflns_limit_h_min -9
_diffrn_reflns_limit_k_max 10
_diffrn_reflns_limit_k_min -10
_diffrn_reflns_limit_l_max 15
_diffrn_reflns_limit_l_min -15
_diffrn_reflns_number 15211
_diffrn_reflns_theta_full 26.40
_diffrn_reflns_theta_max 26.40
_diffrn_reflns_theta_min 2.68
_diffrn_source 'micro-focus sealed tube'
_diffrn_source_type 'Bruker X2S'
_exptl_absorpt_coefficient_mu 0.252
_exptl_absorpt_correction_T_max 0.95
_exptl_absorpt_correction_T_min 0.75
_exptl_absorpt_correction_type multi-scan
_exptl_absorpt_process_details 'SADABS V2014/4 (Bruker AXS Inc.)'
_exptl_crystal_colour 'clear colourless'
_exptl_crystal_density_diffrn 1.551
_exptl_crystal_density_method 'not measured'
_exptl_crystal_description PLATE
_exptl_crystal_F_000 352
_exptl_crystal_size_max 0.498
_exptl_crystal_size_mid 0.385
_exptl_crystal_size_min 0.184
_refine_diff_density_max 0.358
_refine_diff_density_min -0.405
_refine_ls_extinction_method none
_refine_ls_goodness_of_fit_ref 1.054
_refine_ls_hydrogen_treatment constr
_refine_ls_matrix_type full
_refine_ls_number_parameters 217
_refine_ls_number_reflns 2960
_refine_ls_number_restraints 1
_refine_ls_restrained_S_all 1.057
_refine_ls_R_factor_all 0.0643
_refine_ls_R_factor_gt 0.0510
_refine_ls_shift/su_max 0.001
_refine_ls_shift/su_mean 0.000
_refine_ls_structure_factor_coef Fsqd
_refine_ls_weighting_details 'w=1/[\s^2^(Fo^2^)+(0.1207P)^2^] where P=(Fo^2^+2Fc^2^)/3'
_refine_ls_weighting_scheme calc
_refine_ls_wR_factor_gt 0.1583
_refine_ls_wR_factor_ref 0.1729
_reflns_number_gt 2275
_reflns_number_total 2960
_reflns_threshold_expression 'I > 2\s(I)'
_cod_data_source_file c8ob02691b2.cif
_cod_data_source_block I
_cod_depositor_comments 'Adding full bibliography for 7156612--7156616.cif.'
_cod_database_code 7156612

loop_
_space_group_symop_operation_xyz
'x, y, z'
'-x, -y, -z'

loop_
_atom_site_type_symbol
_atom_site_label
_atom_site_fract_x
_atom_site_fract_y
_atom_site_fract_z
_atom_site_U_iso_or_equiv
_atom_site_adp_type
_atom_site_calc_flag
_atom_site_refinement_flags_adp
_atom_site_refinement_flags_posn
_atom_site_occupancy
O O1 0.6826(2) 0.9498(2) 0.24895(15) 0.0595(5) Uani d . . 1
S S2 0.72499(8) 0.79147(9) 0.18484(5) 0.0538(3) Uani d U . 1
C C3 0.4974(3) 0.7564(3) 0.22754(17) 0.0400(5) Uani d . . 1
C C4 0.4596(3) 0.8320(3) 0.32380(17) 0.0400(5) Uani d . . 1
N N5 0.5520(3) 0.9351(3) 0.33477(16) 0.0511(5) Uani d . . 1
O O6 0.8669(2) 0.6377(3) 0.24525(16) 0.0704(6) Uani d U . 1
C C7 0.3576(3) 0.8677(3) 0.13117(17) 0.0416(5) Uani d . . 1
C C8 0.3056(3) 0.7421(3) 0.08614(16) 0.0373(5) Uani d . . 1
C C9 0.1919(3) 0.7767(3) -0.00449(18) 0.0463(5) Uani d . . 1
H H9 0.1358 0.8916 -0.044 0.056 Uiso calc U R 1
C C10 0.1657(3) 0.6358(4) -0.0333(2) 0.0534(6) Uani d . . 1
H H10 0.0931 0.6553 -0.0941 0.064 Uiso calc U R 1
C C11 0.2462(3) 0.4651(3) 0.0272(2) 0.0515(6) Uani d . . 1
H H11 0.2251 0.372 0.0067 0.062 Uiso calc U R 1
C C12 0.3568(3) 0.4300(3) 0.11721(18) 0.0435(5) Uani d . . 1
H H12 0.4101 0.3149 0.1573 0.052 Uiso calc U R 1
C C13 0.3867(3) 0.5708(3) 0.14647(17) 0.0365(5) Uani d . . 1
C C14 0.5030(3) 0.5641(3) 0.24007(17) 0.0408(5) Uani d . . 1
H H14A 0.6291 0.4914 0.2364 0.049 Uiso calc U R 1
H H14B 0.4514 0.5172 0.3086 0.049 Uiso calc U R 1
O O15 0.3132(3) 1.0254(2) 0.10213(15) 0.0681(5) Uani d . . 1
C C16 0.3173(3) 0.8013(3) 0.40496(17) 0.0395(5) Uani d . . 1
C C17 0.1681(3) 0.7490(3) 0.38056(18) 0.0457(5) Uani d . . 1
H H17 0.1591 0.73 0.3128 0.055 Uiso calc U R 1
C C18 0.0338(3) 0.7252(3) 0.45640(19) 0.0455(5) Uani d . . 1
H H18 -0.0641 0.6876 0.4409 0.055 Uiso calc U R 1
C C19 0.0474(3) 0.7579(3) 0.55508(18) 0.0415(5) Uani d . . 1
C C20 0.1923(3) 0.8121(3) 0.58168(17) 0.0421(5) Uani d . . 1
H H20 0.1976 0.8347 0.6487 0.05 Uiso calc U R 1
C C21 0.3278(3) 0.8316(3) 0.50721(17) 0.0405(5) Uani d . . 1
H H21 0.4274 0.8651 0.5245 0.049 Uiso calc U R 1
N N22 -0.0990(3) 0.7381(3) 0.63478(16) 0.0512(5) Uani d . . 1
O O23 -0.0893(3) 0.7781(3) 0.71925(15) 0.0705(5) Uani d . . 1
O O24 -0.2223(2) 0.6847(3) 0.61144(17) 0.0702(5) Uani d . . 1

loop_
_atom_site_aniso_label
_atom_site_aniso_U_11
_atom_site_aniso_U_22
_atom_site_aniso_U_33
_atom_site_aniso_U_12
_atom_site_aniso_U_13
_atom_site_aniso_U_23
O1 0.0716(10) 0.0691(11) 0.0592(11) -0.0483(9) 0.0172(8) -0.0245(9)
S2 0.0597(4) 0.0696(5) 0.0463(4) -0.0362(3) 0.0127(3) -0.0216(3)
C3 0.0465(11) 0.0415(11) 0.0362(11) -0.0196(9) 0.0018(8) -0.0096(9)
C4 0.0456(11) 0.0414(12) 0.0372(11) -0.0177(9) -0.0035(9) -0.0107(9)
N5 0.0609(11) 0.0608(13) 0.0473(11) -0.0356(10) 0.0108(9) -0.0222(10)
O6 0.0450(9) 0.0844(13) 0.0858(15) -0.0156(9) -0.0026(9) -0.0315(11)
C7 0.0557(12) 0.0338(11) 0.0358(11) -0.0154(9) -0.0009(9) -0.0069(9)
C8 0.0408(10) 0.0405(11) 0.0331(10) -0.0152(9) 0.0020(8) -0.0101(9)
C9 0.0420(11) 0.0568(14) 0.0394(12) -0.0153(10) -0.0016(9) -0.0093(10)
C10 0.0474(12) 0.0816(18) 0.0455(13) -0.0335(12) 0.0037(10) -0.0247(13)
C11 0.0569(13) 0.0620(15) 0.0555(14) -0.0354(11) 0.0139(11) -0.0309(12)
C12 0.0468(11) 0.0422(12) 0.0495(13) -0.0223(9) 0.0140(9) -0.0175(10)
C13 0.0358(10) 0.0374(11) 0.0404(11) -0.0157(8) 0.0091(8) -0.0130(9)
C14 0.0453(11) 0.0372(11) 0.0410(12) -0.0148(9) 0.0029(9) -0.0093(9)
O15 0.1066(14) 0.0338(10) 0.0596(12) -0.0144(9) -0.0161(10) -0.0074(8)
C16 0.0442(11) 0.0379(11) 0.0386(11) -0.0153(9) -0.0012(9) -0.0094(9)
C17 0.0503(12) 0.0546(13) 0.0404(12) -0.0235(10) 0.0009(9) -0.0168(10)
C18 0.0421(11) 0.0481(13) 0.0498(13) -0.0185(10) -0.0013(9) -0.0120(10)
C19 0.0443(11) 0.0345(11) 0.0416(12) -0.0099(9) 0.0030(9) -0.0051(9)
C20 0.0533(12) 0.0388(11) 0.0333(11) -0.0121(9) -0.0028(9) -0.0084(9)
C21 0.0447(11) 0.0405(11) 0.0390(11) -0.0163(9) -0.0038(9) -0.0096(9)
N22 0.0512(11) 0.0476(11) 0.0481(12) -0.0122(9) 0.0053(9) -0.0046(9)
O23 0.0791(12) 0.0845(14) 0.0508(11) -0.0280(10) 0.0193(9) -0.0212(10)
O24 0.0552(10) 0.0878(14) 0.0742(13) -0.0343(10) 0.0127(9) -0.0193(11)

loop_
_atom_type_symbol
_atom_type_description
_atom_type_scat_dispersion_real
_atom_type_scat_dispersion_imag
_atom_type_scat_source
C C 0.0033 0.0016 'International Tables Vol C Tables 4.2.6.8 and 6.1.1.4'
H H 0.0000 0.0000 'International Tables Vol C Tables 4.2.6.8 and 6.1.1.4'
N N 0.0061 0.0033 'International Tables Vol C Tables 4.2.6.8 and 6.1.1.4'
O O 0.0106 0.0060 'International Tables Vol C Tables 4.2.6.8 and 6.1.1.4'
S S 0.1246 0.1234 'International Tables Vol C Tables 4.2.6.8 and 6.1.1.4'

loop_
_geom_angle_atom_site_label_1
_geom_angle_atom_site_label_2
_geom_angle_atom_site_label_3
_geom_angle
N5 O1 S2 114.08(12)
O6 S2 O1 109.17(10)
O6 S2 C3 106.93(10)
O1 S2 C3 89.61(8)
C4 C3 C14 119.84(17)
C4 C3 C7 111.99(17)
C14 C3 C7 105.57(16)
C4 C3 S2 101.54(13)
C14 C3 S2 110.94(14)
C7 C3 S2 106.31(13)
N5 C4 C16 117.70(19)
N5 C4 C3 118.04(18)
C16 C4 C3 124.21(17)
C4 N5 O1 109.98(17)
O15 C7 C8 129.7(2)
O15 C7 C3 123.61(19)
C8 C7 C3 106.63(17)
C13 C8 C9 121.1(2)
C13 C8 C7 110.56(18)
C9 C8 C7 128.3(2)
C10 C9 C8 118.0(2)
C10 C9 H9 121.0
C8 C9 H9 121.0
C9 C10 C11 120.8(2)
C9 C10 H10 119.6
C11 C10 H10 119.6
C12 C11 C10 121.6(2)
C12 C11 H11 119.2
C10 C11 H11 119.2
C11 C12 C13 118.3(2)
C11 C12 H12 120.8
C13 C12 H12 120.8
C12 C13 C8 120.2(2)
C12 C13 C14 127.6(2)
C8 C13 C14 112.23(17)
C13 C14 C3 104.65(16)
C13 C14 H14A 110.8
C3 C14 H14A 110.8
C13 C14 H14B 110.8
C3 C14 H14B 110.8
H14A C14 H14B 108.9
C17 C16 C21 119.1(2)
C17 C16 C4 121.19(19)
C21 C16 C4 119.67(18)
C18 C17 C16 120.5(2)
C18 C17 H17 119.8
C16 C17 H17 119.8
C19 C18 C17 118.84(19)
C19 C18 H18 120.6
C17 C18 H18 120.6
C18 C19 C20 122.28(19)
C18 C19 N22 118.92(19)
C20 C19 N22 118.8(2)
C21 C20 C19 118.7(2)
C21 C20 H20 120.6
C19 C20 H20 120.6
C20 C21 C16 120.54(19)
C20 C21 H21 119.7
C16 C21 H21 119.7
O24 N22 O23 124.6(2)
O24 N22 C19 117.9(2)
O23 N22 C19 117.55(19)

loop_
_geom_bond_atom_site_label_1
_geom_bond_atom_site_label_2
_geom_bond_distance
O1 N5 1.439(2)
O1 S2 1.6610(19)
S2 O6 1.458(2)
S2 C3 1.854(2)
C3 C4 1.499(3)
C3 C14 1.535(3)
C3 C7 1.568(3)
C4 N5 1.284(3)
C4 C16 1.480(3)
C7 O15 1.199(3)
C7 C8 1.461(3)
C8 C13 1.389(3)
C8 C9 1.401(3)
C9 C10 1.374(3)
C9 H9 0.93
C10 C11 1.385(4)
C10 H10 0.93
C11 C12 1.379(3)
C11 H11 0.93
C12 C13 1.388(3)
C12 H12 0.93
C13 C14 1.506(3)
C14 H14A 0.97
C14 H14B 0.97
C16 C17 1.396(3)
C16 C21 1.406(3)
C17 C18 1.383(3)
C17 H17 0.93
C18 C19 1.375(3)
C18 H18 0.93
C19 C20 1.387(3)
C19 N22 1.476(3)
C20 C21 1.373(3)
C20 H20 0.93
C21 H21 0.93
N22 O24 1.222(2)
N22 O23 1.222(3)

loop_
_geom_hbond_atom_site_label_D
_geom_hbond_atom_site_label_H
_geom_hbond_atom_site_label_A
_geom_hbond_distance_DH
_geom_hbond_distance_HA
_geom_hbond_distance_DA
_geom_hbond_angle_DHA
C14 H14A O6 0.97 2.46 2.992(3) 114.1

loop_
_geom_torsion_atom_site_label_1
_geom_torsion_atom_site_label_2
_geom_torsion_atom_site_label_3
_geom_torsion_atom_site_label_4
_geom_torsion
N5 O1 S2 O6 -83.98(17)
N5 O1 S2 C3 23.84(16)
O6 S2 C3 C4 88.02(15)
O1 S2 C3 C4 -21.93(14)
O6 S2 C3 C14 -40.44(18)
O1 S2 C3 C14 -150.38(16)
O6 S2 C3 C7 -154.72(14)
O1 S2 C3 C7 95.33(14)
C14 C3 C4 N5 140.2(2)
C7 C3 C4 N5 -95.4(2)
S2 C3 C4 N5 17.7(2)
C14 C3 C4 C16 -42.3(3)
C7 C3 C4 C16 82.1(2)
S2 C3 C4 C16 -164.87(17)
C16 C4 N5 O1 -179.77(17)
C3 C4 N5 O1 -2.1(3)
S2 O1 N5 C4 -17.6(2)
C4 C3 C7 O15 44.5(3)
C14 C3 C7 O15 176.6(2)
S2 C3 C7 O15 -65.5(2)
C4 C3 C7 C8 -137.79(17)
C14 C3 C7 C8 -5.8(2)
S2 C3 C7 C8 112.15(15)
O15 C7 C8 C13 -179.0(2)
C3 C7 C8 C13 3.6(2)
O15 C7 C8 C9 1.2(4)
C3 C7 C8 C9 -176.27(19)
C13 C8 C9 C10 -1.2(3)
C7 C8 C9 C10 178.6(2)
C8 C9 C10 C11 1.5(3)
C9 C10 C11 C12 -0.8(3)
C10 C11 C12 C13 0.0(3)
C11 C12 C13 C8 0.3(3)
C11 C12 C13 C14 -179.31(18)
C9 C8 C13 C12 0.4(3)
C7 C8 C13 C12 -179.45(18)
C9 C8 C13 C14 -179.97(17)
C7 C8 C13 C14 0.2(2)
C12 C13 C14 C3 175.72(19)
C8 C13 C14 C3 -3.9(2)
C4 C3 C14 C13 133.13(18)
C7 C3 C14 C13 5.7(2)
S2 C3 C14 C13 -109.06(15)
N5 C4 C16 C17 156.1(2)
C3 C4 C16 C17 -21.4(3)
N5 C4 C16 C21 -21.5(3)
C3 C4 C16 C21 161.0(2)
C21 C16 C17 C18 -0.8(3)
C4 C16 C17 C18 -178.36(19)
C16 C17 C18 C19 1.5(3)
C17 C18 C19 C20 -0.8(3)
C17 C18 C19 N22 178.06(18)
C18 C19 C20 C21 -0.8(3)
N22 C19 C20 C21 -179.59(17)
C19 C20 C21 C16 1.5(3)
C17 C16 C21 C20 -0.8(3)
C4 C16 C21 C20 176.84(18)
C18 C19 N22 O24 3.5(3)
C20 C19 N22 O24 -177.6(2)
C18 C19 N22 O23 -175.7(2)
C20 C19 N22 O23 3.1(3)
